data_4082116
loop_
_publ_author_name
'Schreiber, Dominique F.'
'O&#x2019;Connor, Crystal'
'Grave, Christian'
'M\"uller-Bunz, Helge'
'Scopelliti, Rosario'
'Dyson, Paul J.'
'Phillips, Andrew D.'

_publ_section_title
;
 Synthesis, Characterization, and Reactivity of the First Osmium
 \b-Diketiminato Complexes and Application in Catalysis
;
_journal_issue 24
_journal_name_full Organometallics
_journal_page_first 7345
_journal_paper_doi 10.1021/om400875r
_journal_volume 32
_journal_year 2013
_chemical_formula_moiety 'C36 H40 N3 Os, C F3 O3 S'
_chemical_formula_sum 'C37 H40 F3 N3 O3 Os S'
_chemical_formula_weight 853.98
_chemical_name_systematic
; 
 ? 
;
_space_group_IT_number 2
_symmetry_cell_setting triclinic
_symmetry_space_group_name_Hall '-P 1'
_symmetry_space_group_name_H-M 'P -1'
_atom_sites_solution_hydrogens geom
_atom_sites_solution_primary direct
_atom_sites_solution_secondary difmap
_audit_creation_method SHELXL-97
_cell_angle_alpha 84.903(5)
_cell_angle_beta 88.577(5)
_cell_angle_gamma 68.497(5)
_cell_formula_units_Z 2
_cell_length_a 10.9959(6)
_cell_length_b 12.4489(7)
_cell_length_c 13.0820(8)
_cell_measurement_reflns_used 11972
_cell_measurement_temperature 140(2)
_cell_measurement_theta_max 28.6159
_cell_measurement_theta_min 3.1008
_cell_volume 1659.47(18)
_computing_cell_refinement
;
CrysAlisPro, Oxford Diffraction Ltd.,
Version 1.171.33.66 (release 28-04-2010 CrysAlis171 .NET)
(compiled Apr 28 2010,14:27:37)
;
_computing_data_collection
;
CrysAlisPro, Oxford Diffraction Ltd.,
Version 1.171.33.66 (release 28-04-2010 CrysAlis171 .NET)
(compiled Apr 28 2010,14:27:37)
;
_computing_data_reduction
;
CrysAlisPro, Oxford Diffraction Ltd.,
Version 1.171.33.66 (release 28-04-2010 CrysAlis171 .NET)
(compiled Apr 28 2010,14:27:37)
;
_computing_molecular_graphics 'Diamond 3.2 (Brandenburg, K., Crystal Impact GbR, 2009)'
_computing_publication_material 'WinGX 1.80.05'
_computing_structure_refinement 'SHELXL-97 (Sheldrick, 1997)'
_computing_structure_solution 'SHELXS-97 (Sheldrick, 1990)'
_diffrn_ambient_temperature 140(2)
_diffrn_detector_area_resol_mean 8.2812
_diffrn_measured_fraction_theta_full 0.998
_diffrn_measured_fraction_theta_max 0.916
_diffrn_measurement_device_type 'Xcalibur, Sapphire2, large Be window'
_diffrn_measurement_method '\w scans'
_diffrn_radiation_monochromator graphite
_diffrn_radiation_source 'Enhance (Mo) X-ray Source'
_diffrn_radiation_type 'Mo K\a'
_diffrn_radiation_wavelength 0.71073
_diffrn_reflns_av_R_equivalents 0.0203
_diffrn_reflns_av_sigmaI/netI 0.0237
_diffrn_reflns_limit_h_max 12
_diffrn_reflns_limit_h_min -14
_diffrn_reflns_limit_k_max 16
_diffrn_reflns_limit_k_min -16
_diffrn_reflns_limit_l_max 17
_diffrn_reflns_limit_l_min -17
_diffrn_reflns_number 14274
_diffrn_reflns_theta_full 25.00
_diffrn_reflns_theta_max 28.68
_diffrn_reflns_theta_min 3.11
_exptl_absorpt_coefficient_mu 3.964
_exptl_absorpt_correction_T_max 1.00000
_exptl_absorpt_correction_T_min 0.48316
_exptl_absorpt_correction_type multi-scan
_exptl_absorpt_process_details
;
CrysAlisPro, Oxford Diffraction Ltd.,
Version 1.171.33.66 (release 28-04-2010 CrysAlis171 .NET)
(compiled Apr 28 2010,14:27:37)
Empirical absorption correction using spherical harmonics,
 implemented in SCALE3 ABSPACK scaling algorithm.
;
_exptl_crystal_colour red
_exptl_crystal_density_diffrn 1.709
_exptl_crystal_density_method 'not measured'
_exptl_crystal_description block
_exptl_crystal_F_000 852
_exptl_crystal_size_max 0.165
_exptl_crystal_size_mid 0.132
_exptl_crystal_size_min 0.111
_refine_diff_density_max 2.064
_refine_diff_density_min -1.345
_refine_diff_density_rms 0.105
_refine_ls_extinction_method none
_refine_ls_goodness_of_fit_ref 1.051
_refine_ls_hydrogen_treatment constr
_refine_ls_matrix_type full
_refine_ls_number_parameters 514
_refine_ls_number_reflns 7843
_refine_ls_number_restraints 0
_refine_ls_restrained_S_all 1.051
_refine_ls_R_factor_all 0.0310
_refine_ls_R_factor_gt 0.0268
_refine_ls_shift/su_max 0.001
_refine_ls_shift/su_mean 0.000
_refine_ls_structure_factor_coef Fsqd
_refine_ls_weighting_details 'calc w=1/[\s^2^(Fo^2^)+(0.0511P)^2^+0.0471P] where P=(Fo^2^+2Fc^2^)/3'
_refine_ls_weighting_scheme calc
_refine_ls_wR_factor_gt 0.0684
_refine_ls_wR_factor_ref 0.0699
_reflns_number_gt 7110
_reflns_number_total 7843
_reflns_threshold_expression I>2/s(I)
_cod_data_source_file om400875r_si_001.cif
_cod_data_source_block adp547
_cod_original_cell_volume 1659.47(16)
_cod_database_code 4082116

loop_
_symmetry_equiv_pos_as_xyz
'x, y, z'
'-x, -y, -z'

loop_
_atom_site_label
_atom_site_type_symbol
_atom_site_fract_x
_atom_site_fract_y
_atom_site_fract_z
_atom_site_U_iso_or_equiv
_atom_site_adp_type
_atom_site_occupancy
_atom_site_symmetry_multiplicity
_atom_site_calc_flag
_atom_site_refinement_flags
_atom_site_disorder_assembly
_atom_site_disorder_group
Os1 Os 0.434610(10) 0.695885(9) 0.224639(8) 0.02375(5) Uani 1 1 d . . .
N1 N 0.3348(2) 0.8281(2) 0.11254(18) 0.0238(5) Uani 1 1 d . . .
N2 N 0.4921(3) 0.8195(2) 0.2885(2) 0.0277(5) Uani 1 1 d . . .
N3 N 0.1770(3) 0.7962(2) 0.3494(2) 0.0310(6) Uani 1 1 d . . .
C1 C 0.3204(3) 0.9880(2) 0.2107(2) 0.0263(6) Uani 1 1 d . . .
H1A H 0.2635 1.0637 0.2242 0.032 Uiso 1 1 calc R . .
C2 C 0.2886(3) 0.9408(2) 0.1265(2) 0.0243(6) Uani 1 1 d . . .
C3 C 0.2157(3) 0.7592(3) -0.0084(3) 0.0324(7) Uani 1 1 d . . .
C4 C 0.3181(3) 0.7957(2) 0.0112(2) 0.0269(6) Uani 1 1 d . . .
C5 C 0.2733(3) 0.7619(2) 0.3026(2) 0.0260(6) Uani 1 1 d . . .
C6 C 0.1983(3) 1.0262(3) 0.0463(2) 0.0317(7) Uani 1 1 d . . .
H6A H 0.1297 0.9983 0.0282 0.048 Uiso 1 1 calc R . .
H6B H 0.2486 1.0336 -0.0151 0.048 Uiso 1 1 calc R . .
H6C H 0.1583 1.1019 0.0738 0.048 Uiso 1 1 calc R . .
C7 C 0.0615(3) 0.8420(3) 0.4055(3) 0.0327(7) Uani 1 1 d . . .
C8 C 0.4284(3) 0.9339(3) 0.2771(2) 0.0271(6) Uani 1 1 d . . .
C9 C 0.4087(3) 0.8008(3) -0.0651(2) 0.0323(7) Uani 1 1 d . . .
C10 C 0.0551(4) 0.7851(3) 0.5020(3) 0.0362(7) Uani 1 1 d . . .
C11 C -0.0377(4) 0.9414(3) 0.3644(3) 0.0390(8) Uani 1 1 d . . .
C12 C -0.0574(5) 0.8345(4) 0.5586(3) 0.0467(9) Uani 1 1 d . . .
H12A H -0.0657 0.7997 0.6247 0.056 Uiso 1 1 calc R . .
C13 C 0.3955(4) 0.7654(3) -0.1612(3) 0.0390(8) Uani 1 1 d . . .
H13A H 0.4564 0.7670 -0.2136 0.047 Uiso 1 1 calc R . .
C14 C 0.6010(4) 0.7354(3) 0.4531(3) 0.0406(8) Uani 1 1 d . . .
C15 C 0.4750(4) 1.0115(3) 0.3346(3) 0.0371(8) Uani 1 1 d . . .
H15A H 0.4902 0.9813 0.4068 0.056 Uiso 1 1 calc R . .
H15B H 0.4085 1.0899 0.3300 0.056 Uiso 1 1 calc R . .
H15C H 0.5566 1.0137 0.3045 0.056 Uiso 1 1 calc R . .
C16 C 0.2955(4) 0.7281(3) -0.1814(3) 0.0417(9) Uani 1 1 d . . .
H16A H 0.2880 0.7044 -0.2472 0.050 Uiso 1 1 calc R . .
C17 C 0.5164(4) 0.8432(3) -0.0450(3) 0.0395(8) Uani 1 1 d . . .
H17A H 0.5623 0.8494 -0.1091 0.059 Uiso 1 1 calc R . .
H17B H 0.5781 0.7885 0.0053 0.059 Uiso 1 1 calc R . .
H17C H 0.4793 0.9194 -0.0180 0.059 Uiso 1 1 calc R . .
C18 C 0.4382(3) 0.5542(3) 0.1332(3) 0.0364(7) Uani 1 1 d . . .
H18A H 0.3785 0.5584 0.0803 0.044 Uiso 1 1 calc R . .
C19 C 0.2065(4) 0.7252(3) -0.1060(3) 0.0383(8) Uani 1 1 d . . .
H19A H 0.1378 0.6996 -0.1207 0.046 Uiso 1 1 calc R . .
C20 C 0.1164(4) 0.7554(3) 0.0716(3) 0.0394(8) Uani 1 1 d . . .
H20A H 0.0627 0.7150 0.0471 0.059 Uiso 1 1 calc R . .
H20B H 0.0604 0.8346 0.0847 0.059 Uiso 1 1 calc R . .
H20C H 0.1615 0.7141 0.1353 0.059 Uiso 1 1 calc R . .
C21 C 0.5522(4) 0.5753(3) 0.1087(3) 0.0395(8) Uani 1 1 d . . .
H21A H 0.5710 0.5913 0.0391 0.047 Uiso 1 1 calc R . .
C22 C 0.6100(3) 0.7739(3) 0.3500(3) 0.0346(7) Uani 1 1 d . . .
C23 C 0.1640(4) 0.6755(3) 0.5405(3) 0.0451(9) Uani 1 1 d . . .
H23A H 0.1404 0.6469 0.6074 0.068 Uiso 1 1 calc R . .
H23B H 0.2442 0.6913 0.5477 0.068 Uiso 1 1 calc R . .
H23C H 0.1784 0.6169 0.4916 0.068 Uiso 1 1 calc R . .
C24 C 0.7306(4) 0.7595(3) 0.3042(3) 0.0473(9) Uani 1 1 d . . .
C25 C 0.6378(4) 0.5729(3) 0.1853(4) 0.0534(12) Uani 1 1 d . . .
H25A H 0.7161 0.5860 0.1684 0.064 Uiso 1 1 calc R . .
C26 C 0.4731(4) 0.7554(3) 0.5043(3) 0.0468(9) Uani 1 1 d . . .
H26A H 0.4864 0.7414 0.5788 0.070 Uiso 1 1 calc R . .
H26B H 0.4344 0.7024 0.4807 0.070 Uiso 1 1 calc R . .
H26C H 0.4143 0.8356 0.4870 0.070 Uiso 1 1 calc R . .
C27 C -0.1575(4) 0.9336(4) 0.5197(4) 0.0525(11) Uani 1 1 d . . .
H27A H -0.2333 0.9660 0.5598 0.063 Uiso 1 1 calc R . .
C28 C -0.0261(4) 1.0004(3) 0.2612(3) 0.0476(9) Uani 1 1 d . . .
H28A H 0.0592 1.0087 0.2562 0.071 Uiso 1 1 calc R . .
H28B H -0.0956 1.0772 0.2530 0.071 Uiso 1 1 calc R . .
H28C H -0.0342 0.9538 0.2070 0.071 Uiso 1 1 calc R . .
C29 C -0.1497(4) 0.9861(3) 0.4242(3) 0.0488(10) Uani 1 1 d . . .
H29A H -0.2205 1.0530 0.3985 0.059 Uiso 1 1 calc R . .
C30 C 0.4117(4) 0.5267(3) 0.2352(3) 0.0462(9) Uani 1 1 d . . .
H30A H 0.3354 0.5102 0.2516 0.055 Uiso 1 1 calc R . .
C31 C 0.7397(4) 0.8116(4) 0.1964(4) 0.0542(11) Uani 1 1 d . . .
H31A H 0.6638 0.8164 0.1560 0.081 Uiso 1 1 calc R . .
H31B H 0.8199 0.7626 0.1642 0.081 Uiso 1 1 calc R . .
H31C H 0.7414 0.8894 0.1994 0.081 Uiso 1 1 calc R . .
C32 C 0.7182(5) 0.6744(3) 0.5073(4) 0.0577(13) Uani 1 1 d . . .
H32A H 0.7153 0.6472 0.5772 0.069 Uiso 1 1 calc R . .
C33 C 0.6075(5) 0.5507(3) 0.2899(4) 0.0615(15) Uani 1 1 d . . .
H33A H 0.6623 0.5543 0.3435 0.074 Uiso 1 1 calc R . .
C34 C 0.8370(5) 0.6536(4) 0.4608(5) 0.0726(17) Uani 1 1 d . . .
H34A H 0.9151 0.6079 0.4972 0.087 Uiso 1 1 calc R . .
C35 C 0.4977(6) 0.5238(3) 0.3127(3) 0.0661(16) Uani 1 1 d . . .
H35A H 0.4809 0.5033 0.3818 0.079 Uiso 1 1 calc R . .
C36 C 0.8435(5) 0.6980(4) 0.3625(5) 0.0675(14) Uani 1 1 d . . .
H36A H 0.9266 0.6868 0.3330 0.081 Uiso 1 1 calc R . .
S1A S 0.80640(16) 0.63898(14) 0.83130(14) 0.0350(5) Uani 0.499(3) 1 d P A 1
O1A O 0.7603(7) 0.5770(6) 0.9103(5) 0.0391(15) Uani 0.499(3) 1 d P A 1
O2A O 0.7134(8) 0.6914(9) 0.7510(9) 0.059(2) Uani 0.499(3) 1 d P A 1
O3A O 0.8760(6) 0.7053(5) 0.8659(7) 0.066(2) Uani 0.499(3) 1 d P A 1
F1A F 0.8839(6) 0.4544(6) 0.7299(5) 0.0561(16) Uani 0.499(3) 1 d P A 1
F2A F 1.0292(4) 0.4588(4) 0.8343(4) 0.0519(12) Uani 0.499(3) 1 d P A 1
F3A F 0.9878(6) 0.5654(5) 0.6926(5) 0.071(2) Uani 0.499(3) 1 d P A 1
C37A C 0.9377(7) 0.5232(5) 0.7708(5) 0.0258(12) Uani 0.499(3) 1 d P A 1
S1B S 0.88089(19) 0.61115(17) 0.77661(14) 0.0389(5) Uani 0.501(3) 1 d P A 2
O1B O 0.8742(8) 0.5139(6) 0.7347(6) 0.0456(15) Uani 0.501(3) 1 d P A 2
O2B O 0.7621(10) 0.7122(8) 0.7653(8) 0.065(3) Uani 0.501(3) 1 d P A 2
O3B O 1.0032(9) 0.6261(10) 0.7540(6) 0.090(3) Uani 0.501(3) 1 d P A 2
F1B F 0.8920(7) 0.6602(5) 0.9650(4) 0.0696(17) Uani 0.501(3) 1 d P A 2
F2B F 1.0017(6) 0.4830(6) 0.9385(4) 0.0733(18) Uani 0.501(3) 1 d P . 2
F3B F 0.7945(7) 0.5428(7) 0.9485(5) 0.0559(17) Uani 0.501(3) 1 d P A 2
C37B C 0.8942(8) 0.5724(7) 0.9143(6) 0.0409(16) Uani 0.501(3) 1 d P A 2

loop_
_atom_site_aniso_label
_atom_site_aniso_U_11
_atom_site_aniso_U_22
_atom_site_aniso_U_33
_atom_site_aniso_U_23
_atom_site_aniso_U_13
_atom_site_aniso_U_12
Os1 0.03075(7) 0.01674(6) 0.02086(7) -0.00064(4) -0.00601(4) -0.00509(4)
N1 0.0308(12) 0.0205(11) 0.0188(11) -0.0014(9) -0.0042(9) -0.0077(9)
N2 0.0349(13) 0.0237(12) 0.0218(12) 0.0007(9) -0.0073(10) -0.0076(10)
N3 0.0409(14) 0.0243(13) 0.0261(13) 0.0012(10) -0.0019(11) -0.0106(11)
C1 0.0361(15) 0.0178(13) 0.0231(14) -0.0016(10) 0.0008(11) -0.0078(11)
C2 0.0297(14) 0.0195(13) 0.0216(13) 0.0045(10) -0.0028(11) -0.0076(11)
C3 0.0410(17) 0.0217(14) 0.0314(16) 0.0023(12) -0.0113(13) -0.0083(13)
C4 0.0373(15) 0.0196(13) 0.0210(13) 0.0000(10) -0.0057(11) -0.0070(11)
C5 0.0377(15) 0.0183(13) 0.0206(13) 0.0030(10) -0.0080(12) -0.0091(11)
C6 0.0416(17) 0.0224(14) 0.0255(15) 0.0045(11) -0.0082(13) -0.0060(13)
C7 0.0412(17) 0.0264(15) 0.0304(16) -0.0052(12) 0.0055(13) -0.0118(13)
C8 0.0410(16) 0.0229(14) 0.0190(13) -0.0029(11) -0.0003(12) -0.0132(12)
C9 0.0459(18) 0.0240(14) 0.0231(14) -0.0006(11) -0.0023(13) -0.0082(13)
C10 0.0492(19) 0.0327(17) 0.0311(17) -0.0050(13) 0.0043(14) -0.0198(15)
C11 0.0465(19) 0.0268(16) 0.0399(19) -0.0031(14) 0.0028(15) -0.0090(14)
C12 0.069(3) 0.042(2) 0.0349(19) -0.0115(16) 0.0166(18) -0.027(2)
C13 0.056(2) 0.0284(16) 0.0235(15) -0.0032(12) -0.0008(14) -0.0041(15)
C14 0.064(2) 0.0254(16) 0.0345(18) 0.0033(13) -0.0250(17) -0.0182(16)
C15 0.059(2) 0.0265(16) 0.0289(16) -0.0005(12) -0.0114(15) -0.0195(15)
C16 0.064(2) 0.0259(16) 0.0244(15) -0.0044(12) -0.0176(15) -0.0017(15)
C17 0.050(2) 0.0394(19) 0.0335(17) -0.0085(14) 0.0102(15) -0.0208(16)
C18 0.0423(17) 0.0213(15) 0.0413(19) -0.0081(13) -0.0133(15) -0.0047(13)
C19 0.051(2) 0.0250(15) 0.0363(18) -0.0001(13) -0.0219(15) -0.0096(14)
C20 0.0410(18) 0.0376(18) 0.0413(19) 0.0061(15) -0.0098(15) -0.0179(15)
C21 0.052(2) 0.0211(15) 0.0396(19) -0.0056(13) 0.0044(16) -0.0066(14)
C22 0.0443(18) 0.0246(15) 0.0354(17) 0.0006(13) -0.0164(14) -0.0129(13)
C23 0.056(2) 0.044(2) 0.0354(19) 0.0113(16) -0.0012(16) -0.0208(18)
C24 0.045(2) 0.041(2) 0.058(2) 0.0049(18) -0.0234(18) -0.0196(17)
C25 0.0327(17) 0.0252(17) 0.099(4) -0.018(2) -0.007(2) -0.0034(14)
C26 0.077(3) 0.0368(19) 0.0251(16) 0.0044(14) -0.0121(17) -0.0196(19)
C27 0.059(2) 0.040(2) 0.059(3) -0.0204(19) 0.025(2) -0.0170(19)
C28 0.048(2) 0.0346(19) 0.046(2) 0.0092(16) -0.0004(17) -0.0006(16)
C29 0.052(2) 0.0317(19) 0.056(2) -0.0101(17) 0.0116(19) -0.0071(16)
C30 0.063(2) 0.0161(15) 0.056(2) -0.0001(15) 0.0125(19) -0.0113(15)
C31 0.041(2) 0.064(3) 0.061(3) 0.005(2) -0.0029(19) -0.025(2)
C32 0.085(3) 0.036(2) 0.058(3) 0.0153(18) -0.050(3) -0.029(2)
C33 0.082(3) 0.0230(18) 0.061(3) -0.0115(17) -0.044(3) 0.0078(19)
C34 0.069(3) 0.048(3) 0.102(4) 0.023(3) -0.063(3) -0.026(2)
C35 0.124(5) 0.0118(15) 0.038(2) 0.0077(14) -0.001(2) 0.001(2)
C36 0.049(2) 0.058(3) 0.098(4) 0.010(3) -0.036(3) -0.024(2)
S1A 0.0315(8) 0.0279(8) 0.0421(10) -0.0002(7) 0.0024(7) -0.0075(6)
O1A 0.034(3) 0.039(4) 0.038(4) -0.001(3) 0.010(3) -0.007(3)
O2A 0.040(4) 0.054(5) 0.063(6) 0.004(4) 0.001(4) 0.004(3)
O3A 0.055(3) 0.036(3) 0.115(6) -0.022(3) 0.006(4) -0.022(3)
F1A 0.040(3) 0.063(4) 0.066(4) -0.028(4) 0.008(2) -0.015(3)
F2A 0.036(2) 0.054(3) 0.049(3) -0.002(2) -0.0035(19) 0.003(2)
F3A 0.060(3) 0.058(3) 0.072(4) 0.025(3) 0.034(3) -0.004(3)
C37A 0.028(3) 0.017(3) 0.027(3) 0.006(2) 0.003(3) -0.004(3)
S1B 0.0491(11) 0.0441(12) 0.0285(9) 0.0057(7) -0.0075(8) -0.0244(9)
O1B 0.053(4) 0.036(4) 0.044(4) -0.008(3) 0.008(3) -0.012(4)
O2B 0.090(8) 0.032(4) 0.046(4) -0.001(3) -0.020(5) 0.010(4)
O3B 0.117(6) 0.162(9) 0.046(4) 0.024(5) -0.015(4) -0.120(7)
F1B 0.123(5) 0.060(3) 0.045(3) -0.001(2) -0.026(3) -0.057(3)
F2B 0.062(3) 0.078(4) 0.058(3) 0.023(3) -0.026(3) -0.005(3)
F3B 0.068(5) 0.069(5) 0.045(4) -0.008(3) 0.015(3) -0.042(4)
C37B 0.051(4) 0.041(4) 0.036(4) 0.002(3) -0.001(3) -0.024(3)

loop_
_atom_type_symbol
_atom_type_description
_atom_type_scat_dispersion_real
_atom_type_scat_dispersion_imag
_atom_type_scat_source
C C 0.0033 0.0016 'International Tables Vol C Tables 4.2.6.8 and 6.1.1.4'
H H 0.0000 0.0000 'International Tables Vol C Tables 4.2.6.8 and 6.1.1.4'
N N 0.0061 0.0033 'International Tables Vol C Tables 4.2.6.8 and 6.1.1.4'
O O 0.0106 0.0060 'International Tables Vol C Tables 4.2.6.8 and 6.1.1.4'
F F 0.0171 0.0103 'International Tables Vol C Tables 4.2.6.8 and 6.1.1.4'
S S 0.1246 0.1234 'International Tables Vol C Tables 4.2.6.8 and 6.1.1.4'
Os Os -1.2165 7.6030 'International Tables Vol C Tables 4.2.6.8 and 6.1.1.4'

loop_
_geom_angle_atom_site_label_1
_geom_angle_atom_site_label_2
_geom_angle_atom_site_label_3
_geom_angle
_geom_angle_site_symmetry_3
C5 Os1 N1 83.26(11) .
C5 Os1 N2 84.93(11) .
N1 Os1 N2 86.75(10) .
C5 Os1 C30 90.57(13) .
N1 Os1 C30 121.29(14) .
N2 Os1 C30 150.93(14) .
C5 Os1 C18 114.21(13) .
N1 Os1 C18 94.62(11) .
N2 Os1 C18 160.85(13) .
C30 Os1 C18 37.00(14) .
C5 Os1 C33 122.44(18) .
N1 Os1 C33 154.11(18) .
N2 Os1 C33 92.17(13) .
C30 Os1 C33 66.24(18) .
C18 Os1 C33 78.31(14) .
C5 Os1 C35 94.72(17) .
N1 Os1 C35 158.03(18) .
N2 Os1 C35 114.95(16) .
C30 Os1 C35 36.74(19) .
C18 Os1 C35 66.17(15) .
C33 Os1 C35 36.5(2) .
C5 Os1 C21 150.34(14) .
N1 Os1 C21 93.81(11) .
N2 Os1 C21 124.49(12) .
C30 Os1 C21 65.73(14) .
C18 Os1 C21 36.38(14) .
C33 Os1 C21 65.69(16) .
C35 Os1 C21 77.14(15) .
C5 Os1 C25 159.23(16) .
N1 Os1 C25 117.43(15) .
N2 Os1 C25 97.36(12) .
C30 Os1 C25 77.37(15) .
C18 Os1 C25 65.07(14) .
C33 Os1 C25 37.08(19) .
C35 Os1 C25 65.5(2) .
C21 Os1 C25 35.49(15) .
C2 N1 C4 117.3(2) .
C2 N1 Os1 124.6(2) .
C4 N1 Os1 118.11(18) .
C8 N2 C22 118.7(3) .
C8 N2 Os1 125.4(2) .
C22 N2 Os1 115.9(2) .
C5 N3 C7 177.7(3) .
C2 C1 C8 126.2(3) .
C2 C1 H1A 116.9 .
C8 C1 H1A 116.9 .
N1 C2 C1 124.3(3) .
N1 C2 C6 119.4(3) .
C1 C2 C6 116.4(3) .
C4 C3 C19 118.2(3) .
C4 C3 C20 122.2(3) .
C19 C3 C20 119.6(3) .
C3 C4 C9 121.4(3) .
C3 C4 N1 120.4(3) .
C9 C4 N1 118.2(3) .
N3 C5 Os1 176.9(3) .
C2 C6 H6A 109.5 .
C2 C6 H6B 109.5 .
H6A C6 H6B 109.5 .
C2 C6 H6C 109.5 .
H6A C6 H6C 109.5 .
H6B C6 H6C 109.5 .
C11 C7 C10 123.9(3) .
C11 C7 N3 118.8(3) .
C10 C7 N3 117.3(3) .
N2 C8 C1 123.2(3) .
N2 C8 C15 119.6(3) .
C1 C8 C15 117.2(3) .
C13 C9 C4 118.1(3) .
C13 C9 C17 120.4(3) .
C4 C9 C17 121.5(3) .
C12 C10 C7 116.6(4) .
C12 C10 C23 122.2(3) .
C7 C10 C23 121.2(3) .
C7 C11 C29 117.0(3) .
C7 C11 C28 122.1(3) .
C29 C11 C28 120.9(3) .
C27 C12 C10 120.8(4) .
C27 C12 H12A 119.6 .
C10 C12 H12A 119.6 .
C16 C13 C9 121.0(3) .
C16 C13 H13A 119.5 .
C9 C13 H13A 119.5 .
C32 C14 C22 117.6(4) .
C32 C14 C26 120.2(4) .
C22 C14 C26 122.2(3) .
C8 C15 H15A 109.5 .
C8 C15 H15B 109.5 .
H15A C15 H15B 109.5 .
C8 C15 H15C 109.5 .
H15A C15 H15C 109.5 .
H15B C15 H15C 109.5 .
C19 C16 C13 120.1(3) .
C19 C16 H16A 119.9 .
C13 C16 H16A 119.9 .
C9 C17 H17A 109.5 .
C9 C17 H17B 109.5 .
H17A C17 H17B 109.5 .
C9 C17 H17C 109.5 .
H17A C17 H17C 109.5 .
H17B C17 H17C 109.5 .
C21 C18 C30 120.2(4) .
C21 C18 Os1 73.9(2) .
C30 C18 Os1 71.4(2) .
C21 C18 H18A 119.9 .
C30 C18 H18A 119.9 .
Os1 C18 H18A 126.8 .
C16 C19 C3 121.1(3) .
C16 C19 H19A 119.5 .
C3 C19 H19A 119.5 .
C3 C20 H20A 109.5 .
C3 C20 H20B 109.5 .
H20A C20 H20B 109.5 .
C3 C20 H20C 109.5 .
H20A C20 H20C 109.5 .
H20B C20 H20C 109.5 .
C25 C21 C18 120.4(4) .
C25 C21 Os1 72.8(2) .
C18 C21 Os1 69.7(2) .
C25 C21 H21A 119.8 .
C18 C21 H21A 119.8 .
Os1 C21 H21A 130.3 .
C24 C22 C14 121.7(3) .
C24 C22 N2 119.8(3) .
C14 C22 N2 118.3(3) .
C10 C23 H23A 109.5 .
C10 C23 H23B 109.5 .
H23A C23 H23B 109.5 .
C10 C23 H23C 109.5 .
H23A C23 H23C 109.5 .
H23B C23 H23C 109.5 .
C22 C24 C36 117.6(4) .
C22 C24 C31 121.6(3) .
C36 C24 C31 120.7(4) .
C21 C25 C33 119.4(4) .
C21 C25 Os1 71.7(2) .
C33 C25 Os1 69.1(2) .
C21 C25 H25A 120.3 .
C33 C25 H25A 120.3 .
Os1 C25 H25A 131.7 .
C14 C26 H26A 109.5 .
C14 C26 H26B 109.5 .
H26A C26 H26B 109.5 .
C14 C26 H26C 109.5 .
H26A C26 H26C 109.5 .
H26B C26 H26C 109.5 .
C29 C27 C12 121.4(4) .
C29 C27 H27A 119.3 .
C12 C27 H27A 119.3 .
C11 C28 H28A 109.5 .
C11 C28 H28B 109.5 .
H28A C28 H28B 109.5 .
C11 C28 H28C 109.5 .
H28A C28 H28C 109.5 .
H28B C28 H28C 109.5 .
C27 C29 C11 120.4(4) .
C27 C29 H29A 119.8 .
C11 C29 H29A 119.8 .
C35 C30 C18 119.7(4) .
C35 C30 Os1 72.1(2) .
C18 C30 Os1 71.6(2) .
C35 C30 H30A 120.2 .
C18 C30 H30A 120.2 .
Os1 C30 H30A 128.2 .
C24 C31 H31A 109.5 .
C24 C31 H31B 109.5 .
H31A C31 H31B 109.5 .
C24 C31 H31C 109.5 .
H31A C31 H31C 109.5 .
H31B C31 H31C 109.5 .
C34 C32 C14 121.0(4) .
C34 C32 H32A 119.5 .
C14 C32 H32A 119.5 .
C35 C33 C25 119.5(4) .
C35 C33 Os1 71.9(2) .
C25 C33 Os1 73.8(2) .
C35 C33 H33A 120.2 .
C25 C33 H33A 120.2 .
Os1 C33 H33A 125.9 .
C36 C34 C32 120.4(4) .
C36 C34 H34A 119.8 .
C32 C34 H34A 119.8 .
C33 C35 C30 120.6(4) .
C33 C35 Os1 71.7(2) .
C30 C35 Os1 71.1(2) .
C33 C35 H35A 119.7 .
C30 C35 H35A 119.7 .
Os1 C35 H35A 130.1 .
C34 C36 C24 121.5(5) .
C34 C36 H36A 119.2 .
C24 C36 H36A 119.2 .
O2A S1A O3A 117.4(5) .
O2A S1A O1A 112.7(5) .
O3A S1A O1A 115.4(5) .
O2A S1A C37A 103.8(5) .
O3A S1A C37A 101.6(4) .
O1A S1A C37A 103.4(4) .
F2A C37A F3A 110.2(6) .
F2A C37A F1A 108.1(6) .
F3A C37A F1A 104.9(7) .
F2A C37A S1A 113.5(5) .
F3A C37A S1A 111.4(4) .
F1A C37A S1A 108.3(5) .
O1B S1B O2B 114.2(5) .
O1B S1B O3B 112.1(6) .
O2B S1B O3B 118.0(7) .
O1B S1B C37B 104.6(4) .
O2B S1B C37B 103.6(5) .
O3B S1B C37B 102.1(4) .
C37B F2B F2B 92.3(6) 2_767
F2B C37B F1B 109.1(7) .
F2B C37B F3B 106.8(7) .
F1B C37B F3B 106.9(7) .
F2B C37B S1B 111.4(6) .
F1B C37B S1B 111.4(5) .
F3B C37B S1B 111.0(6) .

loop_
_geom_bond_atom_site_label_1
_geom_bond_atom_site_label_2
_geom_bond_distance
_geom_bond_site_symmetry_2
Os1 C5 1.963(3) .
Os1 N1 2.096(2) .
Os1 N2 2.105(3) .
Os1 C30 2.202(4) .
Os1 C18 2.206(3) .
Os1 C33 2.213(4) .
Os1 C35 2.215(3) .
Os1 C21 2.260(3) .
Os1 C25 2.275(4) .
N1 C2 1.334(4) .
N1 C4 1.454(4) .
N2 C8 1.334(4) .
N2 C22 1.443(4) .
N3 C5 1.166(4) .
N3 C7 1.405(4) .
C1 C2 1.402(4) .
C1 C8 1.407(4) .
C1 H1A 0.9500 .
C2 C6 1.515(4) .
C3 C4 1.397(5) .
C3 C19 1.397(5) .
C3 C20 1.505(5) .
C4 C9 1.406(4) .
C6 H6A 0.9800 .
C6 H6B 0.9800 .
C6 H6C 0.9800 .
C7 C11 1.390(5) .
C7 C10 1.404(5) .
C8 C15 1.508(4) .
C9 C13 1.396(4) .
C9 C17 1.501(5) .
C10 C12 1.391(5) .
C10 C23 1.503(5) .
C11 C29 1.402(5) .
C11 C28 1.505(5) .
C12 C27 1.383(6) .
C12 H12A 0.9500 .
C13 C16 1.380(6) .
C13 H13A 0.9500 .
C14 C32 1.405(5) .
C14 C22 1.405(5) .
C14 C26 1.487(6) .
C15 H15A 0.9800 .
C15 H15B 0.9800 .
C15 H15C 0.9800 .
C16 C19 1.380(6) .
C16 H16A 0.9500 .
C17 H17A 0.9800 .
C17 H17B 0.9800 .
C17 H17C 0.9800 .
C18 C21 1.395(5) .
C18 C30 1.399(5) .
C18 H18A 0.9500 .
C19 H19A 0.9500 .
C20 H20A 0.9800 .
C20 H20B 0.9800 .
C20 H20C 0.9800 .
C21 C25 1.382(6) .
C21 H21A 0.9500 .
C22 C24 1.398(6) .
C23 H23A 0.9800 .
C23 H23B 0.9800 .
C23 H23C 0.9800 .
C24 C36 1.399(6) .
C24 C31 1.515(6) .
C25 C33 1.428(7) .
C25 H25A 0.9500 .
C26 H26A 0.9800 .
C26 H26B 0.9800 .
C26 H26C 0.9800 .
C27 C29 1.373(6) .
C27 H27A 0.9500 .
C28 H28A 0.9800 .
C28 H28B 0.9800 .
C28 H28C 0.9800 .
C29 H29A 0.9500 .
C30 C35 1.393(7) .
C30 H30A 0.9500 .
C31 H31A 0.9800 .
C31 H31B 0.9800 .
C31 H31C 0.9800 .
C32 C34 1.372(8) .
C32 H32A 0.9500 .
C33 C35 1.385(8) .
C33 H33A 0.9500 .
C34 C36 1.365(8) .
C34 H34A 0.9500 .
C35 H35A 0.9500 .
C36 H36A 0.9500 .
S1A O2A 1.421(10) .
S1A O3A 1.421(6) .
S1A O1A 1.429(7) .
S1A C37A 1.846(6) .
F1A C37A 1.356(9) .
F2A C37A 1.296(8) .
F3A C37A 1.309(7) .
S1B O1B 1.400(8) .
S1B O2B 1.443(9) .
S1B O3B 1.443(7) .
S1B C37B 1.819(8) .
F1B C37B 1.320(9) .
F2B C37B 1.315(10) .
F2B F2B 1.696(13) 2_767
F3B C37B 1.335(10) .

loop_
_geom_torsion_atom_site_label_1
_geom_torsion_atom_site_label_2
_geom_torsion_atom_site_label_3
_geom_torsion_atom_site_label_4
_geom_torsion
_geom_torsion_site_symmetry_1
C5 Os1 N1 C2 58.4(3) .
N2 Os1 N1 C2 -26.8(2) .
C30 Os1 N1 C2 145.0(2) .
C18 Os1 N1 C2 172.3(3) .
C33 Os1 N1 C2 -115.1(3) .
C35 Os1 N1 C2 144.3(4) .
C21 Os1 N1 C2 -151.2(3) .
C25 Os1 N1 C2 -123.4(3) .
C5 Os1 N1 C4 -123.8(2) .
N2 Os1 N1 C4 151.0(2) .
C30 Os1 N1 C4 -37.2(3) .
C18 Os1 N1 C4 -9.9(2) .
C33 Os1 N1 C4 62.7(4) .
C35 Os1 N1 C4 -37.9(5) .
C21 Os1 N1 C4 26.6(2) .
C25 Os1 N1 C4 54.4(2) .
C5 Os1 N2 C8 -58.9(3) .
N1 Os1 N2 C8 24.6(3) .
C30 Os1 N2 C8 -140.9(3) .
C18 Os1 N2 C8 119.3(4) .
C33 Os1 N2 C8 178.7(3) .
C35 Os1 N2 C8 -151.8(3) .
C21 Os1 N2 C8 117.0(3) .
C25 Os1 N2 C8 141.9(3) .
C5 Os1 N2 C22 120.6(2) .
N1 Os1 N2 C22 -155.9(2) .
C30 Os1 N2 C22 38.6(4) .
C18 Os1 N2 C22 -61.2(4) .
C33 Os1 N2 C22 -1.8(3) .
C35 Os1 N2 C22 27.7(3) .
C21 Os1 N2 C22 -63.5(3) .
C25 Os1 N2 C22 -38.6(3) .
C4 N1 C2 C1 -165.7(3) .
Os1 N1 C2 C1 12.1(4) .
C4 N1 C2 C6 12.7(4) .
Os1 N1 C2 C6 -169.5(2) .
C8 C1 C2 N1 18.6(5) .
C8 C1 C2 C6 -159.8(3) .
C19 C3 C4 C9 1.2(5) .
C20 C3 C4 C9 -178.8(3) .
C19 C3 C4 N1 -177.8(3) .
C20 C3 C4 N1 2.2(4) .
C2 N1 C4 C3 -98.8(3) .
Os1 N1 C4 C3 83.3(3) .
C2 N1 C4 C9 82.2(3) .
Os1 N1 C4 C9 -95.8(3) .
C7 N3 C5 Os1 177(100) .
N1 Os1 C5 N3 124(5) .
N2 Os1 C5 N3 -149(5) .
C30 Os1 C5 N3 3(5) .
C18 Os1 C5 N3 32(5) .
C33 Os1 C5 N3 -59(5) .
C35 Os1 C5 N3 -34(5) .
C21 Os1 C5 N3 38(5) .
C25 Os1 C5 N3 -51(5) .
C5 N3 C7 C11 55(8) .
C5 N3 C7 C10 -124(8) .
C22 N2 C8 C1 173.4(3) .
Os1 N2 C8 C1 -7.2(4) .
C22 N2 C8 C15 -4.6(4) .
Os1 N2 C8 C15 174.9(2) .
C2 C1 C8 N2 -21.3(5) .
C2 C1 C8 C15 156.7(3) .
C3 C4 C9 C13 -1.5(5) .
N1 C4 C9 C13 177.6(3) .
C3 C4 C9 C17 178.3(3) .
N1 C4 C9 C17 -2.7(4) .
C11 C7 C10 C12 -1.1(6) .
N3 C7 C10 C12 177.2(3) .
C11 C7 C10 C23 177.9(4) .
N3 C7 C10 C23 -3.8(5) .
C10 C7 C11 C29 0.0(6) .
N3 C7 C11 C29 -178.2(3) .
C10 C7 C11 C28 179.2(4) .
N3 C7 C11 C28 1.0(6) .
C7 C10 C12 C27 0.9(6) .
C23 C10 C12 C27 -178.1(4) .
C4 C9 C13 C16 0.9(5) .
C17 C9 C13 C16 -178.9(3) .
C9 C13 C16 C19 -0.1(5) .
C5 Os1 C18 C21 174.83(19) .
N1 Os1 C18 C21 90.2(2) .
N2 Os1 C18 C21 -3.2(4) .
C30 Os1 C18 C21 -130.5(3) .
C33 Os1 C18 C21 -64.7(3) .
C35 Os1 C18 C21 -100.9(3) .
C25 Os1 C18 C21 -28.0(2) .
C5 Os1 C18 C30 -54.7(3) .
N1 Os1 C18 C30 -139.3(2) .
N2 Os1 C18 C30 127.3(4) .
C33 Os1 C18 C30 65.8(3) .
C35 Os1 C18 C30 29.6(3) .
C21 Os1 C18 C30 130.5(3) .
C25 Os1 C18 C30 102.5(3) .
C13 C16 C19 C3 -0.2(5) .
C4 C3 C19 C16 -0.4(5) .
C20 C3 C19 C16 179.7(3) .
C30 C18 C21 C25 -2.1(5) .
Os1 C18 C21 C25 54.4(3) .
C30 C18 C21 Os1 -56.5(3) .
C5 Os1 C21 C25 -142.4(3) .
N1 Os1 C21 C25 134.6(2) .
N2 Os1 C21 C25 45.9(3) .
C30 Os1 C21 C25 -102.7(3) .
C18 Os1 C21 C25 -132.8(3) .
C33 Os1 C21 C25 -29.0(3) .
C35 Os1 C21 C25 -65.7(3) .
C5 Os1 C21 C18 -9.6(4) .
N1 Os1 C21 C18 -92.6(2) .
N2 Os1 C21 C18 178.72(18) .
C30 Os1 C21 C18 30.1(2) .
C33 Os1 C21 C18 103.8(3) .
C35 Os1 C21 C18 67.1(3) .
C25 Os1 C21 C18 132.8(3) .
C32 C14 C22 C24 -4.3(5) .
C26 C14 C22 C24 176.8(3) .
C32 C14 C22 N2 170.0(3) .
C26 C14 C22 N2 -8.9(5) .
C8 N2 C22 C24 -89.1(4) .
Os1 N2 C22 C24 91.3(3) .
C8 N2 C22 C14 96.5(4) .
Os1 N2 C22 C14 -83.0(3) .
C14 C22 C24 C36 4.4(6) .
N2 C22 C24 C36 -169.8(4) .
C14 C22 C24 C31 -173.8(4) .
N2 C22 C24 C31 12.1(6) .
C18 C21 C25 C33 -1.1(5) .
Os1 C21 C25 C33 51.8(3) .
C18 C21 C25 Os1 -52.9(3) .
C5 Os1 C25 C21 121.5(4) .
N1 Os1 C25 C21 -53.2(3) .
N2 Os1 C25 C21 -143.3(2) .
C30 Os1 C25 C21 65.7(2) .
C18 Os1 C25 C21 28.7(2) .
C33 Os1 C25 C21 132.8(4) .
C35 Os1 C25 C21 102.5(3) .
C5 Os1 C25 C33 -11.3(5) .
N1 Os1 C25 C33 174.0(2) .
N2 Os1 C25 C33 83.8(3) .
C30 Os1 C25 C33 -67.1(3) .
C18 Os1 C25 C33 -104.2(3) .
C35 Os1 C25 C33 -30.3(3) .
C21 Os1 C25 C33 -132.8(4) .
C10 C12 C27 C29 0.4(7) .
C12 C27 C29 C11 -1.5(7) .
C7 C11 C29 C27 1.2(6) .
C28 C11 C29 C27 -178.0(4) .
C21 C18 C30 C35 1.8(5) .
Os1 C18 C30 C35 -55.9(3) .
C21 C18 C30 Os1 57.7(3) .
C5 Os1 C30 C35 -97.1(3) .
N1 Os1 C30 C35 -179.6(3) .
N2 Os1 C30 C35 -16.6(4) .
C18 Os1 C30 C35 130.9(4) .
C33 Os1 C30 C35 28.4(3) .
C21 Os1 C30 C35 101.3(3) .
C25 Os1 C30 C35 65.8(3) .
C5 Os1 C30 C18 131.9(2) .
N1 Os1 C30 C18 49.5(3) .
N2 Os1 C30 C18 -147.5(2) .
C33 Os1 C30 C18 -102.5(3) .
C35 Os1 C30 C18 -130.9(4) .
C21 Os1 C30 C18 -29.7(2) .
C25 Os1 C30 C18 -65.1(2) .
C22 C14 C32 C34 0.0(6) .
C26 C14 C32 C34 179.0(4) .
C21 C25 C33 C35 4.5(5) .
Os1 C25 C33 C35 57.5(3) .
C21 C25 C33 Os1 -53.0(3) .
C5 Os1 C33 C35 45.9(3) .
N1 Os1 C33 C35 -141.8(3) .
N2 Os1 C33 C35 131.2(3) .
C30 Os1 C33 C35 -28.7(3) .
C18 Os1 C33 C35 -65.5(3) .
C21 Os1 C33 C35 -101.6(3) .
C25 Os1 C33 C35 -129.4(4) .
C5 Os1 C33 C25 175.3(2) .
N1 Os1 C33 C25 -12.4(5) .
N2 Os1 C33 C25 -99.4(2) .
C30 Os1 C33 C25 100.7(3) .
C18 Os1 C33 C25 63.9(2) .
C35 Os1 C33 C25 129.4(4) .
C21 Os1 C33 C25 27.8(2) .
C14 C32 C34 C36 4.0(7) .
C25 C33 C35 C30 -4.8(6) .
Os1 C33 C35 C30 53.7(3) .
C25 C33 C35 Os1 -58.5(3) .
C18 C30 C35 C33 1.6(5) .
Os1 C30 C35 C33 -54.0(3) .
C18 C30 C35 Os1 55.6(3) .
C5 Os1 C35 C33 -142.6(3) .
N1 Os1 C35 C33 133.8(4) .
N2 Os1 C35 C33 -56.0(3) .
C30 Os1 C35 C33 132.8(4) .
C18 Os1 C35 C33 103.0(3) .
C21 Os1 C35 C33 66.3(3) .
C25 Os1 C35 C33 30.8(3) .
C5 Os1 C35 C30 84.6(3) .
N1 Os1 C35 C30 0.9(6) .
N2 Os1 C35 C30 171.2(2) .
C18 Os1 C35 C30 -29.8(2) .
C33 Os1 C35 C30 -132.8(4) .
C21 Os1 C35 C30 -66.5(3) .
C25 Os1 C35 C30 -102.0(3) .
C32 C34 C36 C24 -3.9(8) .
C22 C24 C36 C34 -0.2(7) .
C31 C24 C36 C34 178.0(5) .
O2A S1A C37A F2A -175.4(6) .
O3A S1A C37A F2A 62.3(6) .
O1A S1A C37A F2A -57.5(6) .
O2A S1A C37A F3A 59.4(8) .
O3A S1A C37A F3A -62.8(7) .
O1A S1A C37A F3A 177.3(7) .
O2A S1A C37A F1A -55.4(7) .
O3A S1A C37A F1A -177.6(6) .
O1A S1A C37A F1A 62.5(6) .
F2B F2B C37B F1B 35.5(8) 2_767
F2B F2B C37B F3B -79.7(8) 2_767
F2B F2B C37B S1B 158.9(5) 2_767
O1B S1B C37B F2B 62.5(7) .
O2B S1B C37B F2B -177.6(7) .
O3B S1B C37B F2B -54.5(8) .
O1B S1B C37B F1B -175.5(6) .
O2B S1B C37B F1B -55.5(7) .
O3B S1B C37B F1B 67.5(8) .
O1B S1B C37B F3B -56.4(7) .
O2B S1B C37B F3B 63.5(8) .
O3B S1B C37B F3B -173.4(7) .
